data_1560568
loop_
_publ_author_name
'Xu, Zhong-Xuan'
'Ma, Yu-Lu'
'Lv, Guo-ling'

_publ_section_title
;
 Homochiral coordination polymers with helixes and metal clusters based on
 lactate derivatives
;
_journal_name_full 'Journal of Solid State Chemistry'
_journal_page_first 210
_journal_page_last 214
_journal_paper_doi 10.1016/j.jssc.2017.03.011
_journal_volume 249
_journal_year 2017
_chemical_absolute_configuration rm
_chemical_formula_sum 'C50 H41 Cd3 N4 O16'
_chemical_formula_weight 1291.07
_space_group_IT_number 19
_space_group_name_Hall 'P 2ac 2ab'
_space_group_name_H-M_alt 'P 21 21 21'
_symmetry_cell_setting orthorhombic
_symmetry_space_group_name_H-M 'P 21 21 21'
_atom_sites_solution_hydrogens geom
_atom_sites_solution_primary direct
_atom_sites_solution_secondary difmap
_audit_creation_method SHELXL-97
_cell_angle_alpha 90.00
_cell_angle_beta 90.00
_cell_angle_gamma 90.00
_cell_formula_units_Z 4
_cell_length_a 11.6875(2)
_cell_length_b 20.7157(4)
_cell_length_c 23.6214(3)
_cell_measurement_reflns_used 8716
_cell_measurement_temperature 293(2)
_cell_measurement_theta_max 74.3790
_cell_measurement_theta_min 4.1810
_cell_volume 5719.09(16)
_computing_structure_refinement 'SHELXL-97 (Sheldrick, 1997)'
_computing_structure_solution 'SHELXS-97 (Sheldrick, 1990)'
_diffrn_ambient_temperature 293(2)
_diffrn_detector_area_resol_mean 10.3503
_diffrn_measured_fraction_theta_full 0.993
_diffrn_measured_fraction_theta_max 0.993
_diffrn_measurement_device_type 'SuperNova, Dual, Cu at zero, Atlas'
_diffrn_measurement_method '\w scans'
_diffrn_radiation_monochromator graphite
_diffrn_radiation_source 'fine-focus sealed tube'
_diffrn_radiation_type CuK\a
_diffrn_radiation_wavelength 1.54178
_diffrn_reflns_av_R_equivalents 0.0374
_diffrn_reflns_av_sigmaI/netI 0.0556
_diffrn_reflns_limit_h_max 9
_diffrn_reflns_limit_h_min -13
_diffrn_reflns_limit_k_max 25
_diffrn_reflns_limit_k_min -17
_diffrn_reflns_limit_l_max 28
_diffrn_reflns_limit_l_min -14
_diffrn_reflns_number 14878
_diffrn_reflns_theta_full 69.99
_diffrn_reflns_theta_max 69.99
_diffrn_reflns_theta_min 3.74
_exptl_absorpt_coefficient_mu 9.413
_exptl_absorpt_correction_T_max 1.00000
_exptl_absorpt_correction_T_min 0.43685
_exptl_absorpt_correction_type multi-scan
_exptl_absorpt_process_details
'Empirical absorption correction using spherical harmonics,implemented in SCALE3 ABSPACK scaling algorithm.'
_exptl_crystal_colour colorless
_exptl_crystal_density_diffrn 1.499
_exptl_crystal_density_method 'not measured'
_exptl_crystal_description block
_exptl_crystal_F_000 2564
_exptl_crystal_size_max 0.14
_exptl_crystal_size_mid 0.10
_exptl_crystal_size_min 0.10
_platon_squeeze_details
;
;
_refine_diff_density_max 1.694
_refine_diff_density_min -0.714
_refine_diff_density_rms 0.120
_refine_ls_abs_structure_details 'Flack H D (1983), Acta Cryst. A39, 876-881'
_refine_ls_abs_structure_Flack -0.009(7)
_refine_ls_extinction_method none
_refine_ls_goodness_of_fit_ref 0.971
_refine_ls_hydrogen_treatment mixed
_refine_ls_matrix_type full
_refine_ls_number_parameters 658
_refine_ls_number_reflns 9483
_refine_ls_number_restraints 6
_refine_ls_restrained_S_all 0.971
_refine_ls_R_factor_all 0.0397
_refine_ls_R_factor_gt 0.0377
_refine_ls_shift/su_max 0.002
_refine_ls_shift/su_mean 0.000
_refine_ls_structure_factor_coef Fsqd
_refine_ls_weighting_details 'calc w=1/[\s^2^(Fo^2^)+(0.0600P)^2^+0.0000P] where P=(Fo^2^+2Fc^2^)/3'
_refine_ls_weighting_scheme calc
_refine_ls_wR_factor_gt 0.0931
_refine_ls_wR_factor_ref 0.0950
_reflns_number_gt 9012
_reflns_number_total 9483
_reflns_threshold_expression >2sigma(I)
_cod_data_source_file 1-D.cif
_cod_data_source_block 1-D
_cod_database_code 1560568

loop_
_symmetry_equiv_pos_as_xyz
'x, y, z'
'-x+1/2, -y, z+1/2'
'-x, y+1/2, -z+1/2'
'x+1/2, -y+1/2, -z'

loop_
_atom_site_label
_atom_site_type_symbol
_atom_site_fract_x
_atom_site_fract_y
_atom_site_fract_z
_atom_site_U_iso_or_equiv
_atom_site_adp_type
_atom_site_occupancy
_atom_site_symmetry_multiplicity
_atom_site_calc_flag
_atom_site_refinement_flags
_atom_site_disorder_assembly
_atom_site_disorder_group
Cd1 Cd 0.01168(3) 1.000301(16) 0.085490(12) 0.01827(8) Uani 1 1 d . . .
Cd2 Cd 0.06049(3) 0.874688(17) -0.040139(12) 0.01891(8) Uani 1 1 d . . .
Cd3 Cd 0.48038(4) 1.29987(2) -0.147800(14) 0.03241(10) Uani 1 1 d . . .
N4 N 0.8625(4) 0.8776(2) -0.03451(18) 0.0251(9) Uani 1 1 d . . .
O15 O 0.0172(4) 1.07903(18) 0.01625(14) 0.0298(8) Uani 1 1 d . . .
O5 O 0.0657(4) 0.8684(2) -0.13994(15) 0.0378(10) Uani 1 1 d . . .
N1 N -0.1849(4) 1.0012(3) 0.09156(19) 0.0292(10) Uani 1 1 d . . .
O7 O -0.0254(4) 0.4997(2) 0.31116(15) 0.0391(10) Uani 1 1 d . . .
C29 C 0.1241(6) 1.1740(3) -0.1317(2) 0.0375(14) Uani 1 1 d . . .
H29A H 0.1336 1.2186 -0.1326 0.045 Uiso 1 1 calc R . .
N3 N 0.2559(4) 0.8891(2) -0.0287(2) 0.0300(11) Uani 1 1 d . . .
O8 O -0.0551(4) 0.65952(18) 0.26057(14) 0.0331(10) Uani 1 1 d . . .
O6 O -0.0188(4) 0.59397(19) 0.35281(14) 0.0329(9) Uani 1 1 d . . .
N2 N -0.7901(4) 1.0016(3) 0.09413(19) 0.0312(10) Uani 1 1 d . . .
O14 O 0.0439(4) 0.98466(17) -0.02133(15) 0.0315(9) Uani 1 1 d . . .
C30 C 0.0452(4) 1.0450(3) -0.02598(19) 0.0217(10) Uani 1 1 d . . .
C17 C 0.0049(5) 0.7886(3) 0.13020(18) 0.0240(11) Uani 1 1 d . . .
C27 C 0.0771(5) 1.0765(3) -0.0804(2) 0.0270(11) Uani 1 1 d . . .
C50 C 0.6854(5) 0.8462(3) 0.0083(2) 0.0298(12) Uani 1 1 d . . .
H50A H 0.6484 0.8212 0.0353 0.036 Uiso 1 1 calc R . .
O10 O 0.0013(5) 0.8931(2) 0.09207(18) 0.0452(12) Uani 1 1 d . . .
O4 O 0.0859(5) 0.7785(2) -0.09187(15) 0.0410(11) Uani 1 1 d . . .
C46 C 0.6229(5) 0.8878(3) -0.0266(2) 0.0259(11) Uani 1 1 d . . .
O9 O 0.0668(4) 0.8143(2) 0.03775(14) 0.0335(9) Uani 1 1 d . . .
C45 C 0.3148(5) 0.8404(3) -0.0060(3) 0.0371(14) Uani 1 1 d . . .
H45A H 0.2744 0.8054 0.0084 0.045 Uiso 1 1 calc R . .
C44 C 0.4341(6) 0.8395(3) -0.0026(3) 0.0359(13) Uani 1 1 d . . .
H44A H 0.4714 0.8049 0.0144 0.043 Uiso 1 1 calc R . .
C49 C 0.8010(5) 0.8427(3) 0.0021(2) 0.0280(11) Uani 1 1 d . . .
H49A H 0.8403 0.8139 0.0252 0.034 Uiso 1 1 calc R . .
O3 O 0.1821(5) 0.6662(2) -0.33666(16) 0.0399(11) Uani 1 1 d . . .
C25 C 0.1221(6) 1.0704(3) -0.1792(2) 0.0365(14) Uani 1 1 d . . .
H25A H 0.1307 1.0463 -0.2122 0.044 Uiso 1 1 calc R . .
C28 C 0.0935(6) 1.1430(3) -0.0817(2) 0.0323(13) Uani 1 1 d . . .
H28A H 0.0839 1.1670 -0.0487 0.039 Uiso 1 1 calc R . .
C14 C -0.0357(5) 0.6991(3) 0.21412(18) 0.0280(12) Uani 1 1 d . . .
C12 C -0.0513(7) 0.5903(3) 0.2518(2) 0.0369(15) Uani 1 1 d . . .
H12A H 0.0126 0.5801 0.2265 0.044 Uiso 1 1 calc R . .
C47 C 0.6848(6) 0.9251(3) -0.0650(3) 0.0373(14) Uani 1 1 d . . .
H47A H 0.6474 0.9544 -0.0883 0.045 Uiso 1 1 calc R . .
O2 O 0.3798(5) 0.7303(3) -0.35676(18) 0.0474(12) Uani 1 1 d . . .
C42 C 0.4348(5) 0.9422(3) -0.0471(3) 0.0366(13) Uani 1 1 d . . .
H42A H 0.4731 0.9781 -0.0613 0.044 Uiso 1 1 calc R . .
C38 C -0.7314(6) 0.9524(4) 0.1153(3) 0.0432(17) Uani 1 1 d . . .
H38A H -0.7715 0.9164 0.1279 0.052 Uiso 1 1 calc R . .
C36 C -0.5509(5) 1.0037(3) 0.0989(2) 0.0333(12) Uani 1 1 d . . .
C11 C -0.0292(5) 0.5595(3) 0.3090(2) 0.0275(11) Uani 1 1 d . . .
C20 C 0.0265(5) 0.8364(3) 0.0835(2) 0.0255(10) Uani 1 1 d . . .
O13 O 0.1743(4) 1.1612(3) -0.23172(16) 0.0423(12) Uani 1 1 d . . .
C7 C 0.1076(6) 0.7722(3) -0.1919(2) 0.0316(12) Uani 1 1 d . . .
C39 C -0.7301(6) 1.0538(3) 0.0762(3) 0.0396(14) Uani 1 1 d . . .
H39A H -0.7698 1.0892 0.0621 0.048 Uiso 1 1 calc R . .
C48 C 0.8025(5) 0.9181(3) -0.0681(3) 0.0351(13) Uani 1 1 d . . .
H48A H 0.8422 0.9425 -0.0947 0.042 Uiso 1 1 calc R . .
C43 C 0.4964(5) 0.8902(3) -0.0248(2) 0.0280(11) Uani 1 1 d . . .
C35 C -0.4252(5) 1.0040(3) 0.0969(2) 0.0337(12) Uani 1 1 d . . .
C26 C 0.0920(6) 1.0409(3) -0.1298(2) 0.0331(13) Uani 1 1 d . . .
H26A H 0.0812 0.9964 -0.1290 0.040 Uiso 1 1 calc R . .
C32 C -0.2480(6) 1.0288(4) 0.0511(3) 0.0422(16) Uani 1 1 d . . .
H32A H -0.2104 1.0474 0.0205 0.051 Uiso 1 1 calc R . .
C1 C 0.3004(6) 0.7433(3) -0.3903(2) 0.0356(14) Uani 1 1 d . . .
O1W O 0.4103(5) 1.3128(2) -0.05948(16) 0.0459(13) Uani 1 1 d . . .
H1WA H 0.4397 1.3446 -0.0448 0.069 Uiso 1 1 calc R . .
C15 C -0.0740(7) 0.7623(3) 0.2204(2) 0.0405(16) Uani 1 1 d . . .
H15A H -0.1136 0.7745 0.2528 0.049 Uiso 1 1 calc R . .
C34 C -0.3586(6) 0.9731(4) 0.1380(3) 0.051(2) Uani 1 1 d . . .
H34A H -0.3934 0.9519 0.1681 0.062 Uiso 1 1 calc R . .
C41 C 0.3171(5) 0.9401(3) -0.0478(3) 0.0367(13) Uani 1 1 d . . .
H41A H 0.2776 0.9754 -0.0622 0.044 Uiso 1 1 calc R . .
O12 O 0.3664(5) 1.2162(3) -0.1867(2) 0.0556(15) Uani 1 1 d . . .
C8 C 0.1133(6) 0.8029(3) -0.2437(2) 0.0351(13) Uani 1 1 d . . .
H8A H 0.1027 0.8473 -0.2450 0.042 Uiso 1 1 calc R . .
C18 C 0.0432(6) 0.7258(3) 0.1245(2) 0.0341(14) Uani 1 1 d . . .
H18A H 0.0834 0.7138 0.0922 0.041 Uiso 1 1 calc R . .
C4 C 0.1537(6) 0.7038(3) -0.2912(2) 0.0320(13) Uani 1 1 d . . .
O11 O 0.3041(6) 1.3136(3) -0.1969(3) 0.0698(18) Uani 1 1 d . . .
C19 C 0.0226(7) 0.6809(3) 0.1661(2) 0.0420(17) Uani 1 1 d . . .
H19A H 0.0479 0.6386 0.1619 0.050 Uiso 1 1 calc R . .
C2 C 0.2015(6) 0.6963(4) -0.3906(2) 0.0349(14) Uani 1 1 d . . .
H2A H 0.1318 0.7189 -0.4024 0.042 Uiso 1 1 calc R . .
C10 C 0.0845(5) 0.8082(3) -0.1385(2) 0.0315(13) Uani 1 1 d . . .
C5 C 0.1488(7) 0.6721(3) -0.2401(2) 0.0417(16) Uani 1 1 d . . .
H5A H 0.1611 0.6278 -0.2384 0.050 Uiso 1 1 calc R . .
C16 C -0.0529(6) 0.8065(3) 0.1784(2) 0.0361(14) Uani 1 1 d . . .
H16A H -0.0778 0.8488 0.1825 0.043 Uiso 1 1 calc R . .
C9 C 0.1339(6) 0.7707(3) -0.2934(2) 0.0341(14) Uani 1 1 d . . .
H9A H 0.1348 0.7927 -0.3277 0.041 Uiso 1 1 calc R . .
C6 C 0.1254(7) 0.7065(3) -0.1911(2) 0.0427(16) Uani 1 1 d . . .
H6A H 0.1216 0.6846 -0.1567 0.051 Uiso 1 1 calc R . .
O1 O 0.2990(6) 0.7892(3) -0.4249(2) 0.0610(15) Uani 1 1 d . . .
C40 C -0.6139(5) 1.0559(3) 0.0781(3) 0.0380(14) Uani 1 1 d . . .
H40A H -0.5758 1.0926 0.0655 0.046 Uiso 1 1 calc R . .
C33 C -0.2413(6) 0.9742(5) 0.1335(3) 0.053(2) Uani 1 1 d . . .
H33A H -0.1990 0.9546 0.1621 0.063 Uiso 1 1 calc R . .
C24 C 0.1402(6) 1.1377(3) -0.1799(2) 0.0331(13) Uani 1 1 d . . .
C22 C 0.1892(6) 1.2310(4) -0.2366(3) 0.0396(15) Uani 1 1 d . . .
H22A H 0.1204 1.2534 -0.2233 0.047 Uiso 1 1 calc R . .
C37 C -0.6140(6) 0.9521(4) 0.1195(3) 0.0448(16) Uani 1 1 d . . .
H37A H -0.5769 0.9172 0.1362 0.054 Uiso 1 1 calc R . .
C21 C 0.2926(7) 1.2543(4) -0.2044(3) 0.0494(19) Uani 1 1 d . . .
C3 C 0.2254(7) 0.6422(4) -0.4310(3) 0.0484(18) Uani 1 1 d U . .
H3A H 0.1623 0.6126 -0.4310 0.073 Uiso 1 1 calc R . .
H3B H 0.2937 0.6200 -0.4196 0.073 Uiso 1 1 calc R . .
H3C H 0.2356 0.6594 -0.4684 0.073 Uiso 1 1 calc R . .
C31 C -0.3662(6) 1.0314(4) 0.0524(3) 0.0465(17) Uani 1 1 d . . .
H31A H -0.4060 1.0515 0.0232 0.056 Uiso 1 1 calc R . .
C23 C 0.2044(7) 1.2413(5) -0.3002(3) 0.062(3) Uani 1 1 d . . .
H23A H 0.1375 1.2263 -0.3198 0.092 Uiso 1 1 calc R . .
H23B H 0.2701 1.2176 -0.3131 0.092 Uiso 1 1 calc R . .
H23C H 0.2153 1.2864 -0.3078 0.092 Uiso 1 1 calc R . .
C13 C -0.1620(10) 0.5674(5) 0.2246(4) 0.078(3) Uani 1 1 d . . .
H13A H -0.1715 0.5882 0.1886 0.118 Uiso 1 1 calc R . .
H13B H -0.2253 0.5781 0.2487 0.118 Uiso 1 1 calc R . .
H13C H -0.1590 0.5215 0.2193 0.118 Uiso 1 1 calc R . .

loop_
_atom_site_aniso_label
_atom_site_aniso_U_11
_atom_site_aniso_U_22
_atom_site_aniso_U_33
_atom_site_aniso_U_23
_atom_site_aniso_U_13
_atom_site_aniso_U_12
Cd1 0.01595(16) 0.02048(14) 0.01838(13) -0.00080(12) 0.00127(10) 0.00008(15)
Cd2 0.01537(16) 0.02409(15) 0.01726(13) -0.00039(12) 0.00259(11) 0.00019(14)
Cd3 0.0412(2) 0.03139(18) 0.02463(15) -0.00104(14) 0.00102(15) -0.00454(19)
N4 0.016(2) 0.026(2) 0.033(2) -0.003(2) 0.0005(16) 0.000(2)
O15 0.042(2) 0.0265(17) 0.0210(14) 0.0033(14) 0.0052(15) 0.0031(19)
O5 0.060(3) 0.031(2) 0.0229(16) -0.0060(15) 0.0069(17) 0.007(2)
N1 0.018(2) 0.035(2) 0.035(2) 0.003(2) 0.0018(17) -0.006(2)
O7 0.061(3) 0.0289(19) 0.0278(16) 0.0089(15) 0.0034(17) 0.005(2)
C29 0.042(4) 0.032(3) 0.039(3) 0.008(3) 0.009(3) -0.002(3)
N3 0.026(3) 0.026(2) 0.038(2) -0.0012(19) 0.0021(18) 0.000(2)
O8 0.061(3) 0.0195(17) 0.0187(15) 0.0081(14) -0.0002(16) -0.005(2)
O6 0.045(3) 0.0322(19) 0.0212(15) 0.0073(14) 0.0004(16) -0.009(2)
N2 0.025(2) 0.032(2) 0.037(2) 0.004(2) -0.0027(17) -0.004(2)
O14 0.047(3) 0.0157(16) 0.0322(17) 0.0003(13) 0.0022(16) 0.0062(17)
C30 0.013(3) 0.025(2) 0.027(2) 0.0036(19) -0.0023(17) -0.002(2)
C17 0.023(3) 0.030(3) 0.0188(19) 0.0049(18) -0.0070(19) 0.000(2)
C27 0.024(3) 0.032(3) 0.025(2) -0.001(2) 0.005(2) -0.003(2)
C50 0.023(3) 0.034(3) 0.032(2) 0.000(2) 0.001(2) -0.001(3)
O10 0.067(3) 0.0215(18) 0.047(2) 0.0055(16) -0.001(2) -0.009(2)
O4 0.064(3) 0.040(2) 0.0197(17) -0.0030(16) 0.0070(17) -0.002(2)
C46 0.020(3) 0.025(3) 0.033(2) -0.005(2) 0.0029(19) -0.003(2)
O9 0.037(2) 0.042(2) 0.0220(15) 0.0105(16) 0.0076(16) 0.009(2)
C45 0.017(3) 0.036(3) 0.059(4) 0.007(3) 0.006(2) 0.000(3)
C44 0.020(3) 0.028(3) 0.060(3) 0.006(3) 0.003(3) 0.003(3)
C49 0.022(3) 0.025(3) 0.037(3) 0.005(2) -0.005(2) -0.003(2)
O3 0.057(3) 0.036(2) 0.0270(18) -0.0122(18) 0.0098(18) -0.005(2)
C25 0.047(4) 0.037(3) 0.025(2) -0.001(2) 0.009(2) 0.000(3)
C28 0.040(3) 0.030(3) 0.027(2) 0.000(2) 0.007(2) 0.002(3)
C14 0.044(4) 0.026(2) 0.0144(19) 0.0104(19) -0.0018(19) -0.003(3)
C12 0.067(5) 0.021(2) 0.022(2) 0.002(2) -0.003(3) -0.008(3)
C47 0.022(3) 0.039(3) 0.051(3) 0.016(3) -0.003(2) -0.003(3)
O2 0.044(3) 0.060(3) 0.038(2) -0.002(2) -0.010(2) -0.014(3)
C42 0.016(3) 0.033(3) 0.061(3) 0.009(3) 0.005(3) -0.006(3)
C38 0.017(3) 0.043(4) 0.069(4) 0.025(3) 0.000(3) -0.007(3)
C36 0.027(3) 0.040(3) 0.033(2) 0.005(2) 0.002(2) 0.007(3)
C11 0.031(3) 0.026(2) 0.025(2) 0.007(2) 0.007(2) -0.001(2)
C20 0.016(2) 0.031(3) 0.029(2) 0.008(2) -0.0058(19) -0.007(2)
O13 0.044(3) 0.059(3) 0.0239(17) 0.009(2) 0.0042(17) -0.019(2)
C7 0.034(3) 0.037(3) 0.024(2) -0.003(2) 0.002(2) -0.005(3)
C39 0.032(4) 0.030(3) 0.057(4) 0.012(3) -0.001(3) 0.000(3)
C48 0.020(3) 0.043(3) 0.042(3) 0.015(3) 0.002(2) -0.006(3)
C43 0.019(3) 0.030(3) 0.035(2) -0.003(2) 0.001(2) -0.002(2)
C35 0.028(3) 0.042(3) 0.032(2) 0.006(3) 0.001(2) 0.001(3)
C26 0.037(4) 0.032(3) 0.030(3) 0.000(2) 0.003(2) 0.000(3)
C32 0.026(3) 0.060(4) 0.041(3) 0.017(3) -0.001(2) -0.003(3)
C1 0.041(4) 0.043(3) 0.023(2) -0.010(2) 0.001(2) 0.000(3)
O1W 0.072(4) 0.036(2) 0.0300(18) -0.0063(17) 0.018(2) -0.014(2)
C15 0.058(4) 0.036(3) 0.027(2) 0.009(2) 0.016(3) 0.008(3)
C34 0.029(4) 0.068(5) 0.057(4) 0.034(4) 0.001(3) -0.001(4)
C41 0.022(3) 0.033(3) 0.055(3) 0.007(3) 0.001(3) 0.004(3)
O12 0.035(3) 0.078(4) 0.054(3) -0.002(3) -0.007(2) -0.015(3)
C8 0.046(4) 0.031(3) 0.029(3) -0.002(2) 0.006(2) 0.003(3)
C18 0.055(4) 0.029(3) 0.018(2) -0.004(2) 0.009(2) 0.005(3)
C4 0.039(3) 0.033(3) 0.024(2) -0.009(2) 0.001(2) 0.002(3)
O11 0.073(5) 0.062(4) 0.074(4) -0.001(3) 0.002(3) -0.018(4)
C19 0.079(5) 0.026(2) 0.020(2) -0.003(2) 0.002(3) 0.004(3)
C2 0.038(4) 0.046(4) 0.020(2) -0.009(2) -0.003(2) 0.000(3)
C10 0.029(3) 0.040(3) 0.025(2) -0.004(2) 0.002(2) 0.001(3)
C5 0.059(5) 0.032(3) 0.034(3) -0.002(3) 0.013(3) 0.005(3)
C16 0.052(4) 0.026(2) 0.031(2) 0.005(2) 0.006(2) 0.012(3)
C9 0.045(4) 0.036(3) 0.022(2) -0.004(2) -0.001(2) 0.004(3)
C6 0.065(5) 0.037(3) 0.026(3) -0.002(2) 0.009(3) -0.001(3)
O1 0.074(4) 0.052(3) 0.057(3) 0.012(3) -0.004(3) -0.008(3)
C40 0.019(3) 0.029(3) 0.066(4) 0.016(3) 0.000(3) -0.002(3)
C33 0.024(3) 0.076(6) 0.058(4) 0.039(4) 0.005(3) 0.017(4)
C24 0.036(3) 0.043(4) 0.020(2) 0.007(2) 0.003(2) -0.003(3)
C22 0.032(3) 0.052(4) 0.035(3) 0.016(3) 0.001(2) -0.009(3)
C37 0.028(4) 0.041(3) 0.066(4) 0.026(3) 0.000(3) 0.004(3)
C21 0.046(4) 0.069(5) 0.033(3) 0.005(3) 0.012(3) -0.015(4)
C3 0.054(4) 0.055(4) 0.036(3) -0.025(3) 0.004(3) -0.015(3)
C31 0.029(4) 0.064(5) 0.047(3) 0.022(3) -0.005(3) -0.001(3)
C23 0.054(5) 0.093(7) 0.038(3) 0.032(4) -0.002(3) -0.023(5)
C13 0.115(9) 0.055(5) 0.065(5) 0.019(4) -0.053(6) -0.028(6)

loop_
_atom_type_symbol
_atom_type_description
_atom_type_scat_dispersion_real
_atom_type_scat_dispersion_imag
_atom_type_scat_source
C C 0.0181 0.0091 'International Tables Vol C Tables 4.2.6.8 and 6.1.1.4'
H H 0.0000 0.0000 'International Tables Vol C Tables 4.2.6.8 and 6.1.1.4'
N N 0.0311 0.0180 'International Tables Vol C Tables 4.2.6.8 and 6.1.1.4'
O O 0.0492 0.0322 'International Tables Vol C Tables 4.2.6.8 and 6.1.1.4'
Cd Cd 0.1185 4.6533 'International Tables Vol C Tables 4.2.6.8 and 6.1.1.4'

loop_
_geom_angle_atom_site_label_1
_geom_angle_atom_site_label_2
_geom_angle_atom_site_label_3
_geom_angle
_geom_angle_site_symmetry_1
_geom_angle_site_symmetry_3
O10 Cd1 N1 87.1(2) . .
O10 Cd1 O15 138.94(14) . .
N1 Cd1 O15 93.80(17) . .
O10 Cd1 N2 93.4(2) . 1_655
N1 Cd1 N2 171.32(15) . 1_655
O15 Cd1 N2 91.48(17) . 1_655
O10 Cd1 O6 139.11(14) . 3
N1 Cd1 O6 89.45(17) . 3
O15 Cd1 O6 81.94(13) . 3
N2 Cd1 O6 84.48(18) 1_655 3
O10 Cd1 O7 85.95(15) . 3
N1 Cd1 O7 90.20(16) . 3
O15 Cd1 O7 135.05(13) . 3
N2 Cd1 O7 81.20(16) 1_655 3
O6 Cd1 O7 53.32(13) 3 3
O10 Cd1 O14 87.18(14) . .
N1 Cd1 O14 102.02(15) . .
O15 Cd1 O14 52.44(12) . .
N2 Cd1 O14 86.66(15) 1_655 .
O6 Cd1 O14 133.20(12) 3 .
O7 Cd1 O14 165.65(15) 3 .
O9 Cd2 N4 90.02(16) . 1_455
O9 Cd2 N3 86.78(17) . .
N4 Cd2 N3 166.63(16) 1_455 .
O9 Cd2 O14 113.26(14) . .
N4 Cd2 O14 83.12(17) 1_455 .
N3 Cd2 O14 86.23(17) . .
O9 Cd2 O4 87.07(14) . .
N4 Cd2 O4 100.24(17) 1_455 .
N3 Cd2 O4 92.56(18) . .
O14 Cd2 O4 159.50(13) . .
O9 Cd2 O5 142.46(15) . .
N4 Cd2 O5 94.84(16) 1_455 .
N3 Cd2 O5 95.60(17) . .
O14 Cd2 O5 104.28(14) . .
O4 Cd2 O5 55.42(14) . .
O9 Cd2 C10 114.73(17) . .
N4 Cd2 C10 99.53(17) 1_455 .
N3 Cd2 C10 93.59(17) . .
O14 Cd2 C10 131.92(16) . .
O4 Cd2 C10 27.67(17) . .
O5 Cd2 C10 27.79(16) . .
O2 Cd3 O6 119.8(2) 3_654 2_574
O2 Cd3 O1W 107.73(18) 3_654 .
O6 Cd3 O1W 87.16(15) 2_574 .
O2 Cd3 O12 87.5(2) 3_654 .
O6 Cd3 O12 146.21(19) 2_574 .
O1W Cd3 O12 103.93(18) . .
O2 Cd3 O11 138.7(2) 3_654 .
O6 Cd3 O11 93.4(2) 2_574 .
O1W Cd3 O11 97.0(2) . .
O12 Cd3 O11 54.0(2) . .
O2 Cd3 O8 90.20(17) 3_654 2_574
O6 Cd3 O8 66.60(12) 2_574 2_574
O1W Cd3 O8 153.36(14) . 2_574
O12 Cd3 O8 96.19(16) . 2_574
O11 Cd3 O8 80.72(19) . 2_574
O2 Cd3 C21 113.4(2) 3_654 .
O6 Cd3 C21 120.1(2) 2_574 .
O1W Cd3 C21 101.64(19) . .
O12 Cd3 C21 26.9(2) . .
O11 Cd3 C21 27.1(3) . .
O8 Cd3 C21 88.44(17) 2_574 .
C49 N4 C48 115.9(5) . .
C49 N4 Cd2 124.0(4) . 1_655
C48 N4 Cd2 120.0(4) . 1_655
C30 O15 Cd1 99.9(3) . .
C10 O5 Cd2 91.8(3) . .
C33 N1 C32 116.4(5) . .
C33 N1 Cd1 122.9(4) . .
C32 N1 Cd1 120.7(4) . .
C11 O7 Cd1 92.2(3) . 3_545
C24 C29 C28 119.0(6) . .
C45 N3 C41 116.9(5) . .
C45 N3 Cd2 117.2(4) . .
C41 N3 Cd2 125.6(4) . .
C14 O8 C12 117.8(4) . .
C14 O8 Cd3 115.6(3) . 2_575
C12 O8 Cd3 116.7(3) . 2_575
C11 O6 Cd3 124.6(3) . 2_575
C11 O6 Cd1 92.5(3) . 3_545
Cd3 O6 Cd1 141.25(17) 2_575 3_545
C38 N2 C39 117.5(5) . .
C38 N2 Cd1 122.6(4) . 1_455
C39 N2 Cd1 119.8(4) . 1_455
C30 O14 Cd2 163.0(3) . .
C30 O14 Cd1 87.8(3) . .
Cd2 O14 Cd1 108.82(14) . .
O14 C30 O15 118.9(4) . .
O14 C30 C27 121.0(5) . .
O15 C30 C27 120.1(5) . .
C16 C17 C18 119.6(5) . .
C16 C17 C20 120.9(5) . .
C18 C17 C20 119.6(5) . .
C28 C27 C26 119.4(5) . .
C28 C27 C30 119.2(5) . .
C26 C27 C30 121.4(5) . .
C49 C50 C46 119.2(5) . .
C20 O10 Cd1 158.2(5) . .
C10 O4 Cd2 92.1(4) . .
C47 C46 C50 117.0(5) . .
C47 C46 C43 121.3(5) . .
C50 C46 C43 121.7(5) . .
C20 O9 Cd2 119.4(3) . .
N3 C45 C44 123.2(6) . .
C43 C44 C45 119.6(6) . .
N4 C49 C50 125.0(5) . .
C4 O3 C2 119.2(5) . .
C26 C25 C24 119.5(5) . .
C29 C28 C27 120.7(5) . .
C19 C14 O8 124.8(5) . .
C19 C14 C15 120.3(5) . .
O8 C14 C15 114.7(5) . .
O8 C12 C11 107.0(4) . .
O8 C12 C13 110.0(7) . .
C11 C12 C13 113.0(6) . .
C48 C47 C46 119.6(6) . .
C1 O2 Cd3 116.4(5) . 3_644
C41 C42 C43 119.6(6) . .
N2 C38 C37 123.1(6) . .
C37 C36 C40 116.1(6) . .
C37 C36 C35 123.0(6) . .
C40 C36 C35 120.9(6) . .
O7 C11 O6 121.7(5) . .
O7 C11 C12 117.5(5) . .
O6 C11 C12 120.7(5) . .
O10 C20 O9 125.2(5) . .
O10 C20 C17 117.9(5) . .
O9 C20 C17 116.8(5) . .
C24 O13 C22 117.1(5) . .
C6 C7 C8 117.4(5) . .
C6 C7 C10 120.7(5) . .
C8 C7 C10 121.9(6) . .
N2 C39 C40 122.2(6) . .
N4 C48 C47 123.2(5) . .
C44 C43 C42 117.2(6) . .
C44 C43 C46 120.8(5) . .
C42 C43 C46 121.9(5) . .
C31 C35 C34 116.1(6) . .
C31 C35 C36 121.6(6) . .
C34 C35 C36 122.2(6) . .
C25 C26 C27 120.8(6) . .
N1 C32 C31 123.6(6) . .
O2 C1 O1 125.9(7) . .
O2 C1 C2 115.6(6) . .
O1 C1 C2 118.4(6) . .
C16 C15 C14 119.5(5) . .
C33 C34 C35 119.6(6) . .
N3 C41 C42 123.3(6) . .
C21 O12 Cd3 93.3(5) . .
C9 C8 C7 122.9(6) . .
C19 C18 C17 120.7(5) . .
O3 C4 C5 115.3(6) . .
O3 C4 C9 124.9(5) . .
C5 C4 C9 119.7(5) . .
C21 O11 Cd3 92.6(6) . .
C18 C19 C14 119.4(5) . .
O3 C2 C3 105.7(6) . .
O3 C2 C1 113.4(5) . .
C3 C2 C1 110.0(5) . .
O4 C10 O5 120.5(5) . .
O4 C10 C7 119.4(6) . .
O5 C10 C7 120.1(5) . .
O4 C10 Cd2 60.2(3) . .
O5 C10 Cd2 60.4(3) . .
C7 C10 Cd2 175.5(4) . .
C4 C5 C6 119.8(6) . .
C15 C16 C17 120.5(5) . .
C8 C9 C4 118.4(5) . .
C7 C6 C5 121.7(6) . .
C39 C40 C36 120.8(6) . .
N1 C33 C34 124.4(6) . .
O13 C24 C29 125.6(6) . .
O13 C24 C25 113.8(5) . .
C29 C24 C25 120.7(5) . .
O13 C22 C21 111.8(6) . .
O13 C22 C23 103.3(6) . .
C21 C22 C23 111.0(6) . .
C38 C37 C36 120.1(6) . .
O12 C21 O11 120.1(8) . .
O12 C21 C22 121.7(8) . .
O11 C21 C22 118.2(8) . .
O12 C21 Cd3 59.8(4) . .
O11 C21 Cd3 60.3(5) . .
C22 C21 Cd3 178.3(6) . .
C35 C31 C32 119.9(6) . .

loop_
_geom_bond_atom_site_label_1
_geom_bond_atom_site_label_2
_geom_bond_distance
_geom_bond_site_symmetry_2
Cd1 O10 2.230(4) .
Cd1 N1 2.302(5) .
Cd1 O15 2.311(3) .
Cd1 N2 2.325(5) 1_655
Cd1 O6 2.428(4) 3
Cd1 O7 2.447(4) 3
Cd1 O14 2.572(4) .
Cd2 O9 2.226(3) .
Cd2 N4 2.319(4) 1_455
Cd2 N3 2.319(5) .
Cd2 O14 2.329(4) .
Cd2 O4 2.357(4) .
Cd2 O5 2.362(3) .
Cd2 C10 2.715(5) .
Cd3 O2 2.182(5) 3_654
Cd3 O6 2.245(4) 2_574
Cd3 O1W 2.257(4) .
Cd3 O12 2.370(6) .
Cd3 O11 2.382(7) .
Cd3 O8 2.481(4) 2_574
Cd3 C21 2.739(8) .
N4 C49 1.337(7) .
N4 C48 1.351(8) .
N4 Cd2 2.319(4) 1_655
O15 C30 1.265(6) .
O5 C10 1.266(8) .
N1 C33 1.316(8) .
N1 C32 1.336(8) .
O7 C11 1.241(7) .
O7 Cd1 2.447(4) 3_545
C29 C24 1.378(9) .
C29 C28 1.391(8) .
N3 C45 1.333(8) .
N3 C41 1.353(8) .
O8 C14 1.388(5) .
O8 C12 1.450(6) .
O8 Cd3 2.481(4) 2_575
O6 C11 1.263(7) .
O6 Cd3 2.245(4) 2_575
O6 Cd1 2.428(4) 3_545
N2 C38 1.327(9) .
N2 C39 1.356(8) .
N2 Cd1 2.325(5) 1_455
O14 C30 1.255(6) .
C30 C27 1.489(7) .
C17 C16 1.374(8) .
C17 C18 1.383(8) .
C17 C20 1.504(7) .
C27 C28 1.391(8) .
C27 C26 1.391(8) .
C50 C49 1.361(9) .
C50 C46 1.399(8) .
O10 C20 1.228(7) .
O4 C10 1.261(7) .
C46 C47 1.392(8) .
C46 C43 1.481(8) .
O9 C20 1.264(7) .
C45 C44 1.398(9) .
C44 C43 1.381(8) .
O3 C4 1.369(7) .
O3 C2 1.436(7) .
C25 C26 1.365(8) .
C25 C24 1.409(9) .
C14 C19 1.375(8) .
C14 C15 1.392(8) .
C12 C11 1.515(7) .
C12 C13 1.520(12) .
C47 C48 1.385(9) .
O2 C1 1.249(8) .
O2 Cd3 2.182(5) 3_644
C42 C41 1.376(9) .
C42 C43 1.400(8) .
C38 C37 1.375(10) .
C36 C37 1.388(9) .
C36 C40 1.396(9) .
C36 C35 1.471(8) .
O13 C24 1.376(6) .
O13 C22 1.462(9) .
C7 C6 1.376(9) .
C7 C8 1.382(8) .
C7 C10 1.491(7) .
C39 C40 1.361(10) .
C35 C31 1.380(9) .
C35 C34 1.399(9) .
C32 C31 1.383(10) .
C1 O1 1.254(9) .
C1 C2 1.510(10) .
C15 C16 1.373(8) .
C34 C33 1.375(10) .
O12 C21 1.242(10) .
C8 C9 1.369(8) .
C18 C19 1.375(8) .
C4 C5 1.375(8) .
C4 C9 1.406(9) .
O11 C21 1.248(11) .
C2 C3 1.499(9) .
C5 C6 1.386(8) .
C22 C21 1.507(10) .
C22 C23 1.528(8) .

loop_
_platon_squeeze_void_nr
_platon_squeeze_void_average_x
_platon_squeeze_void_average_y
_platon_squeeze_void_average_z
_platon_squeeze_void_volume
_platon_squeeze_void_count_electrons
_platon_squeeze_void_content
1 0.250 0.500 0.943 618 138 ' '
2 -0.250 1.000 0.545 616 138 ' '

_cod_database_fobs_code 1560568
